data_2105330
loop_
_publ_author_name
'D. O. Hughes'
'R. W. H. Small'

_publ_section_title
;
 The Crystal and Molecular Structure of Difluoroacetamide
;
_journal_name_full 'Acta Crystallographica Sect. B'
_journal_page_first 2520
_journal_page_last 2524
_journal_paper_doi 10.1107/S0567740872006405
_journal_volume 28
_journal_year 1972
_chemical_formula_sum 'C2 H3 F2 N O'
_space_group_IT_number 14
_symmetry_cell_setting monoclinic
_symmetry_space_group_name_Hall '-P 2ybc'
_symmetry_space_group_name_H-M 'P 1 21/c 1'
_cell_angle_alpha 90
_cell_angle_beta 128.3(1)
_cell_angle_gamma 90
_cell_formula_units_Z 4
_cell_length_a 5.143(5)
_cell_length_b 12.809(2)
_cell_length_c 7.037(4)
_cell_volume 363.8(7)
_cod_data_source_file prev_ja301318a_2.cif
_cod_data_source_block 8
_cod_original_cell_volume 363.802
_cod_original_sg_symbol_H-M 'P 21/c'
_cod_database_code 2105330

loop_
_symmetry_equiv_pos_as_xyz
x,y,z
-x,1/2+y,1/2-z
-x,-y,-z
x,-1/2-y,-1/2+z

loop_
_atom_site_aniso_label
_atom_site_aniso_B_11
_atom_site_aniso_B_22
_atom_site_aniso_B_33
_atom_site_aniso_B_23
_atom_site_aniso_B_13
_atom_site_aniso_B_12
C1 0.0411(31) 0.00312(27) 0.0140(14) -0.0034(15) 0.0297(36) -0.0030(10)
C2 0.0274(27) 0.00232(25) 0.0127(14) -0.0005(12) 0.0236(33) -0.00043(87)
N 0.0405(29) 0.00496(30) 0.0225(15) -0.0079(14) 0.0469(36) -0.00879(99)
O 0.0431(25) 0.00512(26) 0.0265(13) -0.0081(12) 0.0525(32) -0.01049(90)
F1 0.1135(38) 0.00895(33) 0.0333(14) -0.0293(17) 0.1092(41) -0.0187(10)
F2 0.0479(26) 0.00940(34) 0.0302(14) -0.0053(14) 0.0219(32) -0.0155(11)

loop_
_atom_site_label
_atom_site_type_symbol
_atom_site_fract_x
_atom_site_fract_y
_atom_site_fract_z
C1 C 0.35894(122) 0.17780(37) 0.50523(80)
C2 C 0.21460(106) 0.10113(32) 0.29345(75)
N N -0.07514(106) 0.06122(34) 0.20490(76)
O O 0.36986(89) 0.08551(29) 0.21691(67)
F1 F 0.24012(111) 0.15598(32) 0.62387(67)
F2 F 0.68788(90) 0.16614(34) 0.66476(69)
H1 H 0.84500 0.07200 0.28100
H2 H 0.82000 0.02600 0.08000
H3 H 0.31900 0.25900 0.46000
